data_2207813
loop_
_publ_author_name
'Odaba\,so\(glu, Mustafa'
'B\"uy\"ukg\"ung\"or, Orhan'

_publ_section_title
;
 2-Amino-3-methylpyridinium acetate
;
_journal_coeditor_code JH6030
_journal_issue 1
_journal_name_full 'Acta Crystallographica Section E'
_journal_page_first o236
_journal_page_last o238
_journal_paper_doi 10.1107/S1600536805041255
_journal_volume 62
_journal_year 2006
_chemical_formula_iupac 'C6 H9 N2 +, C2 H3 O2 -'
_chemical_formula_moiety 'C6 H9 N2 +, C2 H3 O2 -'
_chemical_formula_sum 'C8 H12 N2 O2'
_chemical_formula_weight 168.20
_chemical_name_systematic
;
2-amino-3-methylprydinium acetate
;
_space_group_IT_number 2
_symmetry_cell_setting triclinic
_symmetry_space_group_name_Hall '-P 1'
_symmetry_space_group_name_H-M 'P -1'
_atom_sites_solution_hydrogens geom
_atom_sites_solution_primary direct
_atom_sites_solution_secondary difmap
_audit_creation_method SHELXL-97
_cell_angle_alpha 65.756(9)
_cell_angle_beta 86.505(9)
_cell_angle_gamma 85.326(9)
_cell_formula_units_Z 2
_cell_length_a 7.0451(8)
_cell_length_b 8.0502(10)
_cell_length_c 8.5061(10)
_cell_measurement_reflns_used 7421
_cell_measurement_temperature 296(2)
_cell_measurement_theta_max 28.03
_cell_measurement_theta_min 2.63
_cell_volume 438.21(10)
_computing_cell_refinement 'X-AREA '
_computing_data_collection 'X-AREA (Stoe & Cie, 2002)'
_computing_data_reduction 'X-RED32 (Stoe & Cie, 2002)'
_computing_molecular_graphics 'ORTEP-3 for Windows (Farrugia, 1997)'
_computing_publication_material 'WinGX (Farrugia, 1999)'
_computing_structure_refinement 'SHELXL97 (Sheldrick, 1997)'
_computing_structure_solution 'SHELXS97 (Sheldrick, 1990)'
_diffrn_ambient_temperature 296(2)
_diffrn_detector_area_resol_mean 6.67
_diffrn_measured_fraction_theta_full 0.997
_diffrn_measured_fraction_theta_max 0.997
_diffrn_measurement_device_type 'Stoe IPDS-II'
_diffrn_measurement_method 'rotation method'
_diffrn_radiation_monochromator 'plane graphite'
_diffrn_radiation_source 'fine-focus sealed tube'
_diffrn_radiation_type MoK\a
_diffrn_radiation_wavelength 0.71073
_diffrn_reflns_av_R_equivalents 0.0725
_diffrn_reflns_av_sigmaI/netI 0.0433
_diffrn_reflns_limit_h_max 8
_diffrn_reflns_limit_h_min -9
_diffrn_reflns_limit_k_max 10
_diffrn_reflns_limit_k_min -10
_diffrn_reflns_limit_l_max 11
_diffrn_reflns_limit_l_min -11
_diffrn_reflns_number 7421
_diffrn_reflns_theta_full 27.73
_diffrn_reflns_theta_max 27.73
_diffrn_reflns_theta_min 2.78
_diffrn_standards_decay_% <2
_diffrn_standards_number 0
_exptl_absorpt_coefficient_mu 0.093
_exptl_absorpt_correction_type none
_exptl_crystal_colour colorless
_exptl_crystal_density_diffrn 1.275
_exptl_crystal_description plate
_exptl_crystal_F_000 180
_exptl_crystal_size_max 0.64
_exptl_crystal_size_mid 0.49
_exptl_crystal_size_min 0.24
_refine_diff_density_max 0.191
_refine_diff_density_min -0.165
_refine_ls_extinction_method none
_refine_ls_goodness_of_fit_ref 1.042
_refine_ls_hydrogen_treatment mixed
_refine_ls_matrix_type full
_refine_ls_number_parameters 145
_refine_ls_number_reflns 2054
_refine_ls_number_restraints 0
_refine_ls_restrained_S_all 1.042
_refine_ls_R_factor_all 0.0544
_refine_ls_R_factor_gt 0.0431
_refine_ls_shift/su_max 0.000
_refine_ls_shift/su_mean 0.000
_refine_ls_structure_factor_coef Fsqd
_refine_ls_weighting_details 'calc w=1/[\s^2^(Fo^2^)+(0.0540P)^2^+0.0553P] where P=(Fo^2^+2Fc^2^)/3'
_refine_ls_weighting_scheme calc
_refine_ls_wR_factor_gt 0.1126
_refine_ls_wR_factor_ref 0.1205
_reflns_number_gt 1646
_reflns_number_total 2054
_reflns_threshold_expression I>2\s(I)
_cod_data_source_file jh6030.cif
_cod_data_source_block I
_cod_database_code 2207813
_cod_database_fobs_code 2207813

loop_
_symmetry_equiv_pos_as_xyz
'x, y, z'
'-x, -y, -z'

loop_
_atom_site_label
_atom_site_fract_x
_atom_site_fract_y
_atom_site_fract_z
_atom_site_U_iso_or_equiv
_atom_site_adp_type
_atom_site_calc_flag
_atom_site_refinement_flags
_atom_site_occupancy
_atom_site_disorder_assembly
_atom_site_disorder_group
_atom_site_type_symbol
C1 0.48331(16) 0.78843(16) 0.39524(15) 0.0413(3) Uani d . 1 . . C
C2 0.60971(17) 0.78674(17) 0.52011(16) 0.0451(3) Uani d . 1 . . C
C3 0.5650(2) 0.6853(2) 0.68885(18) 0.0561(3) Uani d . 1 . . C
C4 0.4028(2) 0.5851(2) 0.74037(18) 0.0591(4) Uani d . 1 . . C
C5 0.28844(19) 0.58748(18) 0.61765(17) 0.0513(3) Uani d . 1 . . C
C6 0.7862(2) 0.8901(2) 0.4611(2) 0.0581(4) Uani d . 1 . . C
C7 0.11314(18) 0.75965(17) 0.07288(16) 0.0472(3) Uani d . 1 . . C
C8 -0.0405(2) 0.7631(2) -0.04431(19) 0.0624(4) Uani d . 1 . . C
H8A -0.1442 0.6951 0.0237 0.094 Uiso calc PR 0.50 A 1 H
H8B 0.0103 0.7094 -0.1212 0.094 Uiso calc PR 0.50 A 1 H
H8C -0.0856 0.8871 -0.1101 0.094 Uiso calc PR 0.50 A 1 H
H8D -0.0021 0.8326 -0.1621 0.094 Uiso calc PR 0.50 A 2 H
H8E -0.1566 0.8183 -0.0172 0.094 Uiso calc PR 0.50 A 2 H
H8F -0.0607 0.6406 -0.0283 0.094 Uiso calc PR 0.50 A 2 H
N1 0.32929(14) 0.68791(14) 0.44885(13) 0.0453(3) Uani d . 1 . . N
N2 0.50971(18) 0.88402(17) 0.22719(14) 0.0557(3) Uani d . 1 . . N
O1 0.08560(14) 0.67309(15) 0.23200(12) 0.0630(3) Uani d . 1 . . O
O2 0.25814(16) 0.84162(18) 0.00586(13) 0.0722(4) Uani d . 1 . . O
H1 0.243(3) 0.685(2) 0.360(2) 0.075(5) Uiso d . 1 . . H
H2A 0.427(3) 0.870(2) 0.156(2) 0.070(5) Uiso d . 1 . . H
H2B 0.608(3) 0.958(2) 0.189(2) 0.068(5) Uiso d . 1 . . H
H3 0.651(3) 0.687(3) 0.777(3) 0.081(5) Uiso d . 1 . . H
H4 0.373(3) 0.516(3) 0.859(3) 0.074(5) Uiso d . 1 . . H
H5 0.177(2) 0.521(2) 0.639(2) 0.056(4) Uiso d . 1 . . H
H6A 0.866(3) 0.839(3) 0.386(3) 0.090(6) Uiso d . 1 . . H
H6B 0.754(3) 1.019(3) 0.385(3) 0.097(7) Uiso d . 1 . . H
H6C 0.853(3) 0.883(3) 0.561(3) 0.086(6) Uiso d . 1 . . H

loop_
_atom_site_aniso_label
_atom_site_aniso_U_11
_atom_site_aniso_U_22
_atom_site_aniso_U_33
_atom_site_aniso_U_12
_atom_site_aniso_U_13
_atom_site_aniso_U_23
C1 0.0394(6) 0.0444(6) 0.0391(6) -0.0094(4) -0.0011(4) -0.0147(5)
C2 0.0413(6) 0.0504(6) 0.0446(6) -0.0094(5) -0.0037(5) -0.0188(5)
C3 0.0567(8) 0.0675(8) 0.0424(7) -0.0149(6) -0.0073(5) -0.0180(6)
C4 0.0667(8) 0.0662(8) 0.0372(6) -0.0212(7) 0.0028(6) -0.0112(6)
C5 0.0503(7) 0.0541(7) 0.0461(7) -0.0192(6) 0.0055(5) -0.0149(5)
C6 0.0457(7) 0.0741(10) 0.0558(8) -0.0205(6) -0.0024(6) -0.0246(7)
C7 0.0470(6) 0.0517(7) 0.0429(6) -0.0146(5) -0.0015(5) -0.0171(5)
C8 0.0567(8) 0.0774(9) 0.0524(8) -0.0207(7) -0.0098(6) -0.0215(7)
N1 0.0427(5) 0.0500(5) 0.0412(6) -0.0141(4) -0.0014(4) -0.0148(4)
N2 0.0543(6) 0.0680(7) 0.0388(6) -0.0277(5) -0.0022(5) -0.0111(5)
O1 0.0552(6) 0.0829(7) 0.0426(5) -0.0308(5) -0.0033(4) -0.0121(5)
O2 0.0661(6) 0.1001(8) 0.0442(5) -0.0458(6) 0.0000(4) -0.0159(5)

loop_
_atom_type_symbol
_atom_type_description
_atom_type_scat_dispersion_real
_atom_type_scat_dispersion_imag
_atom_type_scat_source
C C 0.0033 0.0016 'International Tables Vol C Tables 4.2.6.8 and 6.1.1.4'
H H 0.0000 0.0000 'International Tables Vol C Tables 4.2.6.8 and 6.1.1.4'
N N 0.0061 0.0033 'International Tables Vol C Tables 4.2.6.8 and 6.1.1.4'
O O 0.0106 0.0060 'International Tables Vol C Tables 4.2.6.8 and 6.1.1.4'
Cl Cl 0.1484 0.1585 'International Tables Vol C Tables 4.2.6.8 and 6.1.1.4'

loop_
_geom_angle_atom_site_label_1
_geom_angle_atom_site_label_2
_geom_angle_atom_site_label_3
_geom_angle
_geom_angle_publ_flag
N2 C1 N1 117.94(10) y
N2 C1 C2 123.09(11) y
N1 C1 C2 118.97(10) ?
C3 C2 C1 117.38(11) ?
C3 C2 C6 123.32(12) ?
C1 C2 C6 119.28(11) ?
C2 C3 C4 122.27(12) ?
C2 C3 H3 117.7(12) ?
C4 C3 H3 120.0(12) ?
C5 C4 C3 118.51(12) ?
C5 C4 H4 120.2(12) ?
C3 C4 H4 121.2(11) ?
C4 C5 N1 120.39(12) ?
C4 C5 H5 125.0(10) ?
N1 C5 H5 114.6(10) ?
C2 C6 H6A 108.2(12) ?
C2 C6 H6B 110.8(13) ?
H6A C6 H6B 105.1(17) ?
C2 C6 H6C 109.5(12) ?
H6A C6 H6C 113.2(16) ?
H6B C6 H6C 109.9(18) ?
O2 C7 O1 124.41(12) y
O2 C7 C8 118.00(12) ?
O1 C7 C8 117.58(12) ?
C7 C8 H8A 109.5 ?
C7 C8 H8B 109.5 ?
H8A C8 H8B 109.5 ?
C7 C8 H8C 109.5 ?
H8A C8 H8C 109.5 ?
H8B C8 H8C 109.5 ?
C7 C8 H8D 109.5 ?
H8A C8 H8D 141.1 ?
H8B C8 H8D 56.3 ?
H8C C8 H8D 56.3 ?
C7 C8 H8E 109.5 ?
H8A C8 H8E 56.3 ?
H8B C8 H8E 141.1 ?
H8C C8 H8E 56.3 ?
H8D C8 H8E 109.5 ?
C7 C8 H8F 109.5 ?
H8A C8 H8F 56.3 ?
H8B C8 H8F 56.3 ?
H8C C8 H8F 141.1 ?
H8D C8 H8F 109.5 ?
H8E C8 H8F 109.5 ?
C1 N1 C5 122.47(10) ?
C1 N1 H1 118.9(11) ?
C5 N1 H1 118.7(11) ?
C1 N2 H2A 117.1(12) ?
C1 N2 H2B 119.5(11) ?
H2A N2 H2B 123.4(16) ?

loop_
_geom_bond_atom_site_label_1
_geom_bond_atom_site_label_2
_geom_bond_distance
_geom_bond_publ_flag
C1 N2 1.3258(16) y
C1 N1 1.3491(15) y
C1 C2 1.4222(16) ?
C2 C3 1.3603(19) ?
C2 C6 1.4964(18) ?
C3 C4 1.396(2) ?
C3 H3 1.00(2) ?
C4 C5 1.350(2) ?
C4 H4 0.95(2) ?
C5 N1 1.3536(16) y
C5 H5 0.954(17) ?
C6 H6A 1.01(2) ?
C6 H6B 0.99(2) ?
C6 H6C 0.97(2) ?
C7 O2 1.2385(15) y
C7 O1 1.2532(15) y
C7 C8 1.5066(18) ?
C8 H8A 0.9600 ?
C8 H8B 0.9600 ?
C8 H8C 0.9600 ?
C8 H8D 0.9600 ?
C8 H8E 0.9600 ?
C8 H8F 0.9600 ?
N1 H1 1.01(2) ?
N2 H2A 0.910(19) ?
N2 H2B 0.903(19) ?

loop_
_geom_hbond_atom_site_label_D
_geom_hbond_atom_site_label_H
_geom_hbond_atom_site_label_A
_geom_hbond_site_symmetry_A
_geom_hbond_distance_DH
_geom_hbond_distance_HA
_geom_hbond_distance_DA
_geom_hbond_angle_DHA
N2 H2A O2 . 0.910(19) 1.890(19) 2.7992(15) 179.2(18)
N2 H2B O2 2_675 0.903(19) 2.026(18) 2.8426(16) 149.7(16)
N1 H1 O1 . 1.01(2) 1.64(2) 2.6390(14) 173.9(17)
C5 H5 O1 2_566 0.954(17) 2.424(17) 3.3566(16) 165.7(14)
C6 H6A O1 1_655 1.01(2) 2.60(2) 3.605(2) 172.2(16)

loop_
_geom_torsion_atom_site_label_1
_geom_torsion_atom_site_label_2
_geom_torsion_atom_site_label_3
_geom_torsion_atom_site_label_4
_geom_torsion
_geom_torsion_publ_flag
N2 C1 C2 C3 178.99(13) y
N1 C1 C2 C3 -1.30(19) ?
N2 C1 C2 C6 -2.9(2) ?
N1 C1 C2 C6 176.84(13) ?
C1 C2 C3 C4 0.3(2) ?
C6 C2 C3 C4 -177.79(15) ?
C2 C3 C4 C5 1.0(3) ?
C3 C4 C5 N1 -1.2(2) ?
N2 C1 N1 C5 -179.15(12) y
C2 C1 N1 C5 1.12(19) ?
C4 C5 N1 C1 0.2(2) ?
